data_2018854
loop_
_publ_author_name
'Juan M. Salas'
'Miguel Quir\'os'
'M. Purificaci\'on S\'anchez'
'Andr\'e L. Beauchamp'

_publ_section_title
;
 Structure of Inosinium Tetrabromoaurate(III) Dihydrate
;
_journal_name_full 'Acta Crystallographica, Section C'
_journal_page_first 1874
_journal_page_last 1877
_journal_paper_doi 10.1107/S0108270189003586
_journal_volume 45
_journal_year 1989
_chemical_formula_moiety
;
C10 H13 N4 O5 1+, Au1 Br4 1-,2(H2 O1)
;
_chemical_formula_sum 'C10 H17 Au Br4 N4 O7'
_chemical_name_systematic
;
Inosinium tetrabromo-gold(iii) dihydrate
;
_space_group_IT_number 1
_symmetry_cell_setting triclinic
_symmetry_Int_Tables_number 1
_symmetry_space_group_name_Hall 'P 1'
_symmetry_space_group_name_H-M 'P 1'
_cell_angle_alpha 98.96(2)
_cell_angle_beta 108.02(2)
_cell_angle_gamma 94.56(2)
_cell_formula_units_Z 1
_cell_length_a 7.430(1)
_cell_length_b 8.272(2)
_cell_length_c 8.768(3)
_cell_volume 501.5(2)
_exptl_crystal_colour 'deep red'
_exptl_crystal_density_diffrn 2.721
_refine_ls_R_factor_gt 0.045
_cod_data_source_file aubrino.cif
_cod_data_source_block aubrinosina
_cod_depositor_comments
;
 Marking attached hydrogen atoms.

 Antanas Vaitkus,
 2018-02-09
;
_cod_original_cell_volume 501.505
_cod_original_formula_sum 'C10 H17 Au1 Br4 N4 O7'
_cod_database_code 2018854

loop_
_symmetry_equiv_pos_site_id
_symmetry_equiv_pos_as_xyz
1 x,y,z

loop_
_atom_site_label
_atom_site_type_symbol
_atom_site_fract_x
_atom_site_fract_y
_atom_site_fract_z
_atom_site_U_iso_or_equiv
_atom_site_attached_hydrogens
Au1 Au 0.00000 0.00000 0.00000 0.054 0
Br1 Br -0.0806(6) -0.0291(5) -0.2942(4) 0.081 0
Br2 Br -0.0784(6) -0.2943(4) -0.0316(5) 0.082 0
Br3 Br 0.0653(5) 0.0223(4) 0.2909(4) 0.073 0
Br4 Br 0.0622(5) 0.2982(4) 0.0374(4) 0.069 0
N1 N -0.599(4) -0.155(3) -0.199(3) 0.089 0
C2 C -0.561(3) 0.002(2) -0.197(2) 0.062 0
N3 N -0.488(3) 0.117(3) -0.061(3) 0.070 0
C4 C -0.472(2) 0.057(2) 0.067(2) 0.052 0
C5 C -0.530(3) -0.105(2) 0.080(2) 0.044 0
C6 C -0.591(2) -0.227(2) -0.065(2) 0.056 0
O6 O -0.637(2) -0.381(1) -0.075(1) 0.076 0
N7 N -0.488(2) -0.109(1) 0.240(1) 0.042 0
C8 C -0.411(3) 0.039(2) 0.326(2) 0.062 0
N9 N -0.398(2) 0.140(2) 0.213(2) 0.039 0
C1' C -0.294(2) 0.310(2) 0.283(2) 0.052 0
O1' O -0.225(2) 0.347(1) 0.457(1) 0.053 0
C2' C -0.410(3) 0.446(2) 0.229(2) 0.058 0
O2' O -0.275(2) 0.592(1) 0.247(2) 0.059 1
C3' C -0.494(2) 0.480(2) 0.370(2) 0.048 0
O3' O -0.557(2) 0.637(1) 0.377(2) 0.050 1
C4' C -0.332(2) 0.463(2) 0.517(2) 0.052 0
C5' C -0.390(3) 0.397(2) 0.644(2) 0.054 0
O5' O -0.526(2) 0.255(1) 0.582(1) 0.058 1
O10 O -0.831(2) -0.631(2) -0.334(2) 0.079 2
O20 O -0.863(2) -0.379(2) -0.515(2) 0.070 2
H1 H -0.63600 -0.22700 -0.30200 0.063 0
H2 H -0.58700 0.03700 -0.29900 0.063 0
H3 H -0.51000 -0.20400 0.28400 0.063 0
H4 H -0.37200 0.07200 0.44100 0.063 0
H5 H -0.18600 0.31900 0.24700 0.063 0
H6 H -0.47800 0.37600 0.12700 0.063 0
H7 H -0.59800 0.39700 0.35300 0.063 0
H8 H -0.25400 0.56700 0.56300 0.063 0
H9 H -0.28000 0.37000 0.72000 0.063 0
H10 H -0.44300 0.48000 0.69800 0.063 0

loop_
_atom_type_symbol
_atom_type_radius_bond
C 0.68
H 0.23
Au 1.50
Br 1.21
N 0.68
O 0.68
